data_7712771
loop_
_publ_author_name
'Roesky, Herbert W.'
'Ding, Yi'
'Nazish, Mohd'
'Ruth, Paul Niklas'
'Herbst-Irmer, Regine'
'Stalke, Dietmar'

_publ_section_title
;
 One Silicon Atom of Bis(silylene) Functions as a Selective Lewis Base
 under Adduct Formation with a Lewis Acid
;
_journal_name_full 'Dalton Transactions'
_journal_paper_doi 10.1039/D3DT00811H
_journal_year 2023
_chemical_formula_moiety 'C47 H75 Al Cl2 N4 Si2, C7 H8'
_chemical_formula_sum 'C54 H83 Al Cl2 N4 Si2'
_chemical_formula_weight 942.30
_space_group_crystal_system triclinic
_space_group_IT_number 2
_space_group_name_Hall '-P 1'
_space_group_name_H-M_alt 'P -1'
_atom_sites_solution_hydrogens geom
_audit_creation_method SHELXL-2019/3
_audit_update_record
;
2023-03-14 deposited with the CCDC.	2023-04-14 downloaded from the CCDC.
;
_cell_angle_alpha 81.82(3)
_cell_angle_beta 68.84(2)
_cell_angle_gamma 64.63(2)
_cell_formula_units_Z 2
_cell_length_a 13.685(2)
_cell_length_b 14.216(2)
_cell_length_c 16.579(3)
_cell_measurement_reflns_used 9768
_cell_measurement_temperature 100(2)
_cell_measurement_theta_max 27.462
_cell_measurement_theta_min 2.5175
_cell_volume 2717.5(9)
_computing_cell_refinement 'Bruker SAINT V8.40A'
_computing_data_collection 'Bruker APEX2 v2012.2'
_computing_data_reduction 'Bruker SAINT V8.40A'
_computing_molecular_graphics 'XP Version 5.1'
_computing_publication_material 'XP Version 5.1'
_computing_structure_refinement 'SHELXL-2019/1 (Sheldrick, 2019)'
_computing_structure_solution 'SHELXT(Sheldrick,Acta Cryst.(2015)A71,3-8)'
_diffrn_ambient_temperature 100(2)
_diffrn_detector_type 'Bruker APEX-II CCD'
_diffrn_measured_fraction_theta_full 1.000
_diffrn_measured_fraction_theta_max 0.999
_diffrn_measurement_device_type 'Bruker Smart APEX II Quazar'
_diffrn_measurement_method '\f and \w scans'
_diffrn_radiation_type MoK\a
_diffrn_radiation_wavelength 0.71073
_diffrn_reflns_av_R_equivalents 0.0400
_diffrn_reflns_av_unetI/netI 0.0255
_diffrn_reflns_Laue_measured_fraction_full 1.000
_diffrn_reflns_Laue_measured_fraction_max 0.999
_diffrn_reflns_limit_h_max 17
_diffrn_reflns_limit_h_min -17
_diffrn_reflns_limit_k_max 18
_diffrn_reflns_limit_k_min -18
_diffrn_reflns_limit_l_max 21
_diffrn_reflns_limit_l_min -21
_diffrn_reflns_number 90699
_diffrn_reflns_point_group_measured_fraction_full 1.000
_diffrn_reflns_point_group_measured_fraction_max 0.999
_diffrn_reflns_theta_full 25.242
_diffrn_reflns_theta_max 27.528
_diffrn_reflns_theta_min 1.317
_diffrn_source 'Incoatec Microsource'
_exptl_absorpt_coefficient_mu 0.218
_exptl_absorpt_correction_T_max 0.7456
_exptl_absorpt_correction_T_min 0.6924
_exptl_absorpt_correction_type multi-scan
_exptl_absorpt_process_details SADABS-2016/2
_exptl_crystal_colour 'light yellow'
_exptl_crystal_density_diffrn 1.152
_exptl_crystal_description block
_exptl_crystal_F_000 1020
_exptl_crystal_size_max 0.372
_exptl_crystal_size_mid 0.236
_exptl_crystal_size_min 0.138
_refine_diff_density_max 0.411
_refine_diff_density_min -0.276
_refine_diff_density_rms 0.042
_refine_ls_extinction_method none
_refine_ls_goodness_of_fit_ref 1.035
_refine_ls_hydrogen_treatment constr
_refine_ls_matrix_type full
_refine_ls_number_parameters 685
_refine_ls_number_reflns 12528
_refine_ls_number_restraints 518
_refine_ls_restrained_S_all 1.029
_refine_ls_R_factor_all 0.0400
_refine_ls_R_factor_gt 0.0312
_refine_ls_shift/su_max 0.001
_refine_ls_shift/su_mean 0.000
_refine_ls_structure_factor_coef Fsqd
_refine_ls_weighting_details 'w=1/[\s^2^(Fo^2^)+(0.0306P)^2^+1.0966P] where P=(Fo^2^+2Fc^2^)/3'
_refine_ls_weighting_scheme calc
_refine_ls_wR_factor_gt 0.0730
_refine_ls_wR_factor_ref 0.0776
_reflns_Friedel_coverage 0.000
_reflns_number_gt 10567
_reflns_number_total 12528
_reflns_threshold_expression 'I > 2\s(I)'
_cod_data_source_file d3dt00811h2.cif
_cod_data_source_block 1
_cod_database_code 7712771
_shelx_shelxl_version_number 2019/3
_shelx_space_group_comment
;
The symmetry employed for this shelxl refinement is uniquely defined
by the following loop, which should always be used as a source of
symmetry information in preference to the above space-group names.
They are only intended as comments.
;
_shelx_estimated_absorpt_t_min 0.923
_shelx_estimated_absorpt_t_max 0.971

loop_
_space_group_symop_operation_xyz
'x, y, z'
'-x, -y, -z'

loop_
_atom_site_label
_atom_site_type_symbol
_atom_site_fract_x
_atom_site_fract_y
_atom_site_fract_z
_atom_site_U_iso_or_equiv
_atom_site_adp_type
_atom_site_occupancy
_atom_site_site_symmetry_order
_atom_site_calc_flag
_atom_site_refinement_flags_posn
_atom_site_refinement_flags_adp
_atom_site_refinement_flags_occupancy
_atom_site_disorder_assembly
_atom_site_disorder_group
Cl1 Cl 0.65628(3) 0.04821(2) 0.03564(2) 0.01894(7) Uani 1 1 d . . . . .
Cl2 Cl 0.85261(2) -0.06535(2) 0.14596(2) 0.01730(7) Uani 1 1 d . . . . .
Si1 Si 0.42031(3) 0.30687(3) 0.30392(2) 0.01619(7) Uani 1 1 d . . . . .
Si2 Si 0.61012(3) 0.17433(2) 0.23505(2) 0.01267(7) Uani 1 1 d . . . . .
Al2 Al 0.67005(3) 0.00158(3) 0.16483(2) 0.01361(8) Uani 1 1 d . . . . .
C1 C 0.38376(10) 0.46881(9) 0.23708(8) 0.0155(2) Uani 1 1 d . . . . .
C2 C 0.34095(11) 0.57860(9) 0.20746(8) 0.0175(2) Uani 1 1 d . . . . .
C3 C 0.22459(11) 0.64362(10) 0.23673(9) 0.0211(3) Uani 1 1 d . . . . .
H3 H 0.171151 0.618059 0.275561 0.025 Uiso 1 1 calc R U . . .
C4 C 0.18640(12) 0.74633(10) 0.20908(9) 0.0260(3) Uani 1 1 d . . . . .
H4 H 0.106780 0.790416 0.228354 0.031 Uiso 1 1 calc R U . . .
C5 C 0.26424(14) 0.78405(10) 0.15365(9) 0.0288(3) Uani 1 1 d . . . . .
H5 H 0.238069 0.854282 0.135404 0.035 Uiso 1 1 calc R U . . .
C6 C 0.38021(13) 0.71986(11) 0.12463(9) 0.0274(3) Uani 1 1 d . . . . .
H6 H 0.433453 0.746153 0.086623 0.033 Uiso 1 1 calc R U . . .
C7 C 0.41889(12) 0.61697(10) 0.15100(8) 0.0213(3) Uani 1 1 d . . . . .
H7 H 0.498433 0.572799 0.130555 0.026 Uiso 1 1 calc R U . . .
N1 N 0.37353(8) 0.38762(7) 0.21474(7) 0.0150(2) Uani 1 1 d D . . . .
C8 C 0.31676(10) 0.37957(9) 0.15669(8) 0.0170(2) Uani 1 1 d D . . . .
C9 C 0.36579(11) 0.26369(10) 0.13609(9) 0.0226(3) Uani 1 1 d D . . . .
H9A H 0.328225 0.252813 0.100078 0.034 Uiso 1 1 calc R U . . .
H9B H 0.352084 0.225361 0.190057 0.034 Uiso 1 1 calc R U . . .
H9C H 0.448532 0.238471 0.104888 0.034 Uiso 1 1 calc R U . . .
C10 C 0.18687(11) 0.41854(11) 0.20318(10) 0.0255(3) Uani 1 1 d D . . . .
H10A H 0.151584 0.405601 0.166362 0.038 Uiso 1 1 calc R U . . .
H10B H 0.154233 0.493400 0.215162 0.038 Uiso 1 1 calc R U . . .
H10C H 0.171755 0.381520 0.257725 0.038 Uiso 1 1 calc R U . . .
C11 C 0.34223(14) 0.43915(11) 0.07301(9) 0.0282(3) Uani 1 1 d D . . . .
H11A H 0.314095 0.422799 0.032531 0.042 Uiso 1 1 calc R U . . .
H11B H 0.425256 0.418764 0.047051 0.042 Uiso 1 1 calc R U . . .
H11C H 0.303693 0.514108 0.085764 0.042 Uiso 1 1 calc R U . . .
N2 N 0.43761(9) 0.43171(8) 0.29588(7) 0.0193(2) Uani 1 1 d D . . . .
C12 C 0.45560(11) 0.48708(9) 0.35473(8) 0.0196(3) Uani 1 1 d D U . . .
C13 C 0.4548(7) 0.4174(3) 0.4350(3) 0.0377(13) Uani 0.451(7) 1 d D U P A 1
H13A H 0.507217 0.345159 0.416922 0.056 Uiso 0.451(7) 1 calc R U P A 1
H13B H 0.376923 0.421591 0.465537 0.056 Uiso 0.451(7) 1 calc R U P A 1
H13C H 0.479784 0.441169 0.473692 0.056 Uiso 0.451(7) 1 calc R U P A 1
C14 C 0.5691(3) 0.4897(5) 0.3093(3) 0.0380(13) Uani 0.451(7) 1 d D U P A 1
H14A H 0.566868 0.532299 0.257501 0.057 Uiso 0.451(7) 1 calc R U P A 1
H14B H 0.627139 0.418705 0.292444 0.057 Uiso 0.451(7) 1 calc R U P A 1
H14C H 0.588631 0.519779 0.347777 0.057 Uiso 0.451(7) 1 calc R U P A 1
C15 C 0.3611(4) 0.5946(3) 0.3834(3) 0.0235(9) Uani 0.451(7) 1 d D U P A 1
H15A H 0.372642 0.621612 0.428814 0.035 Uiso 0.451(7) 1 calc R U P A 1
H15B H 0.286403 0.590136 0.405931 0.035 Uiso 0.451(7) 1 calc R U P A 1
H15C H 0.363069 0.641444 0.333951 0.035 Uiso 0.451(7) 1 calc R U P A 1
C13B C 0.5218(4) 0.4040(2) 0.4068(2) 0.0285(8) Uani 0.549(7) 1 d D U P A 2
H13D H 0.595111 0.356610 0.367402 0.043 Uiso 0.549(7) 1 calc R U P A 2
H13E H 0.476651 0.364687 0.440001 0.043 Uiso 0.549(7) 1 calc R U P A 2
H13F H 0.536246 0.437332 0.446555 0.043 Uiso 0.549(7) 1 calc R U P A 2
C14B C 0.5300(5) 0.5494(4) 0.3067(3) 0.0400(10) Uani 0.549(7) 1 d D U P A 2
H14D H 0.601966 0.503397 0.265083 0.060 Uiso 0.549(7) 1 calc R U P A 2
H14E H 0.547051 0.576354 0.348932 0.060 Uiso 0.549(7) 1 calc R U P A 2
H14F H 0.487666 0.607666 0.276122 0.060 Uiso 0.549(7) 1 calc R U P A 2
C15B C 0.3421(3) 0.5610(4) 0.4146(3) 0.0379(11) Uani 0.549(7) 1 d D U P A 2
H15D H 0.355880 0.592272 0.456159 0.057 Uiso 0.549(7) 1 calc R U P A 2
H15E H 0.294938 0.522729 0.445780 0.057 Uiso 0.549(7) 1 calc R U P A 2
H15F H 0.301908 0.616024 0.380634 0.057 Uiso 0.549(7) 1 calc R U P A 2
C16 C 0.77033(10) 0.18433(9) 0.24226(8) 0.0153(2) Uani 1 1 d . . . . .
C17 C 0.88050(10) 0.18341(10) 0.24021(8) 0.0178(2) Uani 1 1 d . . . . .
C18 C 0.98379(11) 0.10673(10) 0.19166(9) 0.0210(3) Uani 1 1 d . . . . .
H18 H 0.983693 0.051572 0.165415 0.025 Uiso 1 1 calc R U . . .
C19 C 1.08709(11) 0.11125(11) 0.18178(10) 0.0255(3) Uani 1 1 d . . . . .
H19 H 1.157678 0.059354 0.148466 0.031 Uiso 1 1 calc R U . . .
C20 C 1.08690(12) 0.19168(11) 0.22064(10) 0.0270(3) Uani 1 1 d . . . . .
H20 H 1.157427 0.194931 0.213587 0.032 Uiso 1 1 calc R U . . .
C21 C 0.98423(12) 0.26717(11) 0.26965(10) 0.0257(3) Uani 1 1 d . . . . .
H21 H 0.984581 0.321797 0.296406 0.031 Uiso 1 1 calc R U . . .
C22 C 0.88101(11) 0.26329(10) 0.27979(9) 0.0222(3) Uani 1 1 d . . . . .
H22 H 0.810703 0.314985 0.313655 0.027 Uiso 1 1 calc R U . . .
N3 N 0.72798(8) 0.21403(8) 0.17739(6) 0.0147(2) Uani 1 1 d . . . . .
C23 C 0.76627(10) 0.25976(9) 0.09191(8) 0.0170(2) Uani 1 1 d . . . . .
C24 C 0.65942(11) 0.31111(10) 0.06507(9) 0.0212(3) Uani 1 1 d . . . . .
H24A H 0.678153 0.343173 0.008403 0.032 Uiso 1 1 calc R U . . .
H24B H 0.598845 0.364693 0.107944 0.032 Uiso 1 1 calc R U . . .
H24C H 0.632697 0.258406 0.061619 0.032 Uiso 1 1 calc R U . . .
C25 C 0.80564(12) 0.34319(11) 0.09801(9) 0.0255(3) Uani 1 1 d . . . . .
H25A H 0.877916 0.310376 0.110302 0.038 Uiso 1 1 calc R U . . .
H25B H 0.747006 0.392795 0.144602 0.038 Uiso 1 1 calc R U . . .
H25C H 0.817299 0.379996 0.043049 0.038 Uiso 1 1 calc R U . . .
C26 C 0.86141(11) 0.17554(10) 0.02567(8) 0.0223(3) Uani 1 1 d . . . . .
H26A H 0.878857 0.206630 -0.031568 0.033 Uiso 1 1 calc R U . . .
H26B H 0.835869 0.121407 0.023807 0.033 Uiso 1 1 calc R U . . .
H26C H 0.930454 0.144627 0.042344 0.033 Uiso 1 1 calc R U . . .
N4 N 0.69424(8) 0.15599(8) 0.30640(6) 0.0147(2) Uani 1 1 d . . . . .
C27 C 0.70465(11) 0.09895(10) 0.38728(8) 0.0184(3) Uani 1 1 d . . . . .
C28 C 0.59144(12) 0.08720(11) 0.43153(9) 0.0260(3) Uani 1 1 d . . . . .
H28A H 0.527984 0.156264 0.445359 0.039 Uiso 1 1 calc R U . . .
H28B H 0.593596 0.047934 0.484928 0.039 Uiso 1 1 calc R U . . .
H28C H 0.580115 0.049861 0.392683 0.039 Uiso 1 1 calc R U . . .
C29 C 0.80401(12) -0.00826(10) 0.36652(9) 0.0272(3) Uani 1 1 d . . . . .
H29A H 0.793053 -0.046688 0.328281 0.041 Uiso 1 1 calc R U . . .
H29B H 0.806480 -0.046680 0.420252 0.041 Uiso 1 1 calc R U . . .
H29C H 0.876355 -0.000294 0.337700 0.041 Uiso 1 1 calc R U . . .
C30 C 0.72096(13) 0.15922(11) 0.44738(9) 0.0268(3) Uani 1 1 d . . . . .
H30A H 0.793831 0.166403 0.419252 0.040 Uiso 1 1 calc R U . . .
H30B H 0.721913 0.121381 0.501527 0.040 Uiso 1 1 calc R U . . .
H30C H 0.657582 0.228437 0.459827 0.040 Uiso 1 1 calc R U . . .
C31 C 0.58940(10) -0.09661(9) 0.22167(8) 0.0144(2) Uani 1 1 d . . . . .
C32 C 0.66380(10) -0.17320(9) 0.15084(8) 0.0149(2) Uani 1 1 d . . . . .
H32 H 0.652569 -0.168015 0.096803 0.018 Uiso 1 1 calc R U . . .
C33 C 0.75145(10) -0.25313(9) 0.17208(8) 0.0147(2) Uani 1 1 d . . . . .
C34 C 0.73226(10) -0.23732(9) 0.26385(8) 0.0151(2) Uani 1 1 d . . . . .
C35 C 0.63740(10) -0.14565(9) 0.29055(8) 0.0148(2) Uani 1 1 d . . . . .
H35 H 0.606321 -0.117162 0.347315 0.018 Uiso 1 1 calc R U . . .
C36 C 0.45713(10) -0.05643(9) 0.24614(8) 0.0178(2) Uani 1 1 d . . . . .
C37 C 0.39378(11) 0.03141(10) 0.31416(9) 0.0219(3) Uani 1 1 d . . . . .
H37A H 0.412962 0.090841 0.290108 0.033 Uiso 1 1 calc R U . . .
H37B H 0.417070 0.006620 0.365361 0.033 Uiso 1 1 calc R U . . .
H37C H 0.310796 0.052918 0.330490 0.033 Uiso 1 1 calc R U . . .
C38 C 0.41887(11) -0.01804(10) 0.16686(9) 0.0237(3) Uani 1 1 d . . . . .
H38A H 0.442175 0.038440 0.139941 0.036 Uiso 1 1 calc R U . . .
H38B H 0.335174 0.007583 0.184793 0.036 Uiso 1 1 calc R U . . .
H38C H 0.454785 -0.075600 0.125148 0.036 Uiso 1 1 calc R U . . .
C39 C 0.42390(11) -0.14808(11) 0.28471(10) 0.0262(3) Uani 1 1 d . . . . .
H39A H 0.341533 -0.126203 0.297016 0.039 Uiso 1 1 calc R U . . .
H39B H 0.441619 -0.169830 0.338407 0.039 Uiso 1 1 calc R U . . .
H39C H 0.467398 -0.206500 0.243223 0.039 Uiso 1 1 calc R U . . .
C40 C 0.84499(11) -0.33729(9) 0.10445(8) 0.0187(3) Uani 1 1 d . . . . .
C41 C 0.85212(12) -0.29525(11) 0.01254(9) 0.0275(3) Uani 1 1 d . . . . .
H41A H 0.915118 -0.348002 -0.029984 0.041 Uiso 1 1 calc R U . . .
H41B H 0.866111 -0.232007 0.005630 0.041 Uiso 1 1 calc R U . . .
H41C H 0.779650 -0.278975 0.003493 0.041 Uiso 1 1 calc R U . . .
C42 C 0.81383(12) -0.43099(10) 0.11439(10) 0.0281(3) Uani 1 1 d . . . . .
H42A H 0.739927 -0.408705 0.105781 0.042 Uiso 1 1 calc R U . . .
H42B H 0.808282 -0.459410 0.172514 0.042 Uiso 1 1 calc R U . . .
H42C H 0.873401 -0.484661 0.071202 0.042 Uiso 1 1 calc R U . . .
C43 C 0.96575(11) -0.37311(10) 0.10876(9) 0.0231(3) Uani 1 1 d . . . . .
H43A H 1.021778 -0.421526 0.060647 0.035 Uiso 1 1 calc R U . . .
H43B H 0.968871 -0.408136 0.163704 0.035 Uiso 1 1 calc R U . . .
H43C H 0.983814 -0.312553 0.104679 0.035 Uiso 1 1 calc R U . . .
C44 C 0.79500(11) -0.30299(10) 0.32646(8) 0.0198(3) Uani 1 1 d . . . . .
C45 C 0.71893(12) -0.26506(12) 0.42020(9) 0.0296(3) Uani 1 1 d . . . . .
H45A H 0.706999 -0.193175 0.427023 0.044 Uiso 1 1 calc R U . . .
H45B H 0.756849 -0.309840 0.460238 0.044 Uiso 1 1 calc R U . . .
H45C H 0.644628 -0.268076 0.432898 0.044 Uiso 1 1 calc R U . . .
C46 C 0.90821(11) -0.29268(11) 0.31047(9) 0.0245(3) Uani 1 1 d . . . . .
H46A H 0.958929 -0.314303 0.250896 0.037 Uiso 1 1 calc R U . . .
H46B H 0.945887 -0.337139 0.350746 0.037 Uiso 1 1 calc R U . . .
H46C H 0.891742 -0.220046 0.319609 0.037 Uiso 1 1 calc R U . . .
C47 C 0.81794(12) -0.41871(10) 0.32457(10) 0.0272(3) Uani 1 1 d . . . . .
H47A H 0.872202 -0.449295 0.267848 0.041 Uiso 1 1 calc R U . . .
H47B H 0.745704 -0.424832 0.335055 0.041 Uiso 1 1 calc R U . . .
H47C H 0.850518 -0.455661 0.369617 0.041 Uiso 1 1 calc R U . . .
C1A C -0.0883(8) 1.1380(7) 0.5713(6) 0.0413(18) Uani 0.5 1 d D U P B -1
H1AA H -0.029541 1.156259 0.576741 0.062 Uiso 0.5 1 calc R U P B -1
H1AB H -0.139951 1.132325 0.629013 0.062 Uiso 0.5 1 calc R U P B -1
H1AC H -0.132386 1.192103 0.539041 0.062 Uiso 0.5 1 calc R U P B -1
C2A C -0.0318(2) 1.0361(3) 0.5241(2) 0.0295(6) Uani 0.5 1 d D U P B -1
C3A C 0.0339(7) 1.0257(5) 0.4383(5) 0.0319(13) Uani 0.5 1 d D U P B -1
H3A H 0.045694 1.084435 0.408971 0.038 Uiso 0.5 1 calc R U P B -1
C4A C 0.0834(3) 0.9334(3) 0.3928(2) 0.0371(7) Uani 0.5 1 d D U P B -1
H4A H 0.129182 0.928730 0.333511 0.045 Uiso 0.5 1 calc R U P B -1
C5A C 0.0657(7) 0.8470(7) 0.4349(6) 0.0413(17) Uani 0.5 1 d D U P B -1
H5A H 0.097539 0.783201 0.404318 0.050 Uiso 0.5 1 calc R U P B -1
C6A C 0.0013(3) 0.8557(3) 0.5211(2) 0.0459(9) Uani 0.5 1 d D U P B -1
H6A H -0.010191 0.796900 0.550451 0.055 Uiso 0.5 1 calc R U P B -1
C7A C -0.0474(7) 0.9492(5) 0.5665(5) 0.0316(13) Uani 0.5 1 d D U P B -1
H7A H -0.091140 0.953646 0.626295 0.038 Uiso 0.5 1 calc R U P B -1
C1B C -0.1271(2) 0.7242(2) 0.5680(2) 0.0281(6) Uani 0.5 1 d D U P C -1
H1BA H -0.093619 0.737445 0.606093 0.042 Uiso 0.5 1 calc R U P C -1
H1BB H -0.206146 0.733159 0.600856 0.042 Uiso 0.5 1 calc R U P C -1
H1BC H -0.126913 0.773463 0.520151 0.042 Uiso 0.5 1 calc R U P C -1
C2B C -0.0572(6) 0.6146(4) 0.5324(5) 0.0222(11) Uani 0.5 1 d D U P C -1
C3B C 0.0551(5) 0.5839(4) 0.4768(5) 0.0237(10) Uani 0.5 1 d D U P C -1
H3B H 0.089860 0.631966 0.463267 0.028 Uiso 0.5 1 calc R U P C -1
C4B C 0.1179(6) 0.4849(5) 0.4405(6) 0.0271(13) Uani 0.5 1 d D U P C -1
H4B H 0.194845 0.465821 0.402798 0.033 Uiso 0.5 1 calc R U P C -1
C5B C 0.0693(6) 0.4135(4) 0.4588(5) 0.0247(13) Uani 0.5 1 d D U P C -1
H5B H 0.112181 0.345450 0.433912 0.030 Uiso 0.5 1 calc R U P C -1
C6B C -0.0430(6) 0.4428(4) 0.5141(5) 0.0279(12) Uani 0.5 1 d D U P C -1
H6B H -0.077855 0.394748 0.527025 0.033 Uiso 0.5 1 calc R U P C -1
C7B C -0.1050(6) 0.5422(5) 0.5507(5) 0.0233(13) Uani 0.5 1 d D U P C -1
H7B H -0.181552 0.560914 0.589151 0.028 Uiso 0.5 1 calc R U P C -1

loop_
_atom_site_aniso_label
_atom_site_aniso_U_11
_atom_site_aniso_U_22
_atom_site_aniso_U_33
_atom_site_aniso_U_23
_atom_site_aniso_U_13
_atom_site_aniso_U_12
Cl1 0.02549(15) 0.01757(14) 0.01383(14) 0.00263(11) -0.00745(12) -0.00888(12)
Cl2 0.01220(13) 0.01605(13) 0.02167(15) -0.00149(11) -0.00333(11) -0.00537(10)
Si1 0.01592(16) 0.01358(15) 0.01495(17) 0.00046(12) -0.00377(13) -0.00354(13)
Si2 0.01197(15) 0.01314(15) 0.01265(16) -0.00012(12) -0.00329(12) -0.00549(12)
Al2 0.01331(17) 0.01336(16) 0.01386(18) -0.00018(13) -0.00416(14) -0.00540(13)
C1 0.0139(5) 0.0151(5) 0.0146(6) -0.0005(4) -0.0028(5) -0.0047(4)
C2 0.0230(6) 0.0152(6) 0.0161(6) 0.0004(5) -0.0085(5) -0.0079(5)
C3 0.0228(6) 0.0168(6) 0.0234(7) 0.0001(5) -0.0086(5) -0.0071(5)
C4 0.0312(7) 0.0170(6) 0.0274(7) -0.0015(5) -0.0146(6) -0.0033(5)
C5 0.0496(9) 0.0145(6) 0.0241(7) 0.0039(5) -0.0178(7) -0.0112(6)
C6 0.0441(9) 0.0239(7) 0.0194(7) 0.0033(5) -0.0088(6) -0.0211(6)
C7 0.0258(7) 0.0211(6) 0.0186(6) -0.0003(5) -0.0060(5) -0.0122(5)
N1 0.0145(5) 0.0134(5) 0.0175(5) 0.0017(4) -0.0066(4) -0.0055(4)
C8 0.0178(6) 0.0157(6) 0.0202(6) 0.0021(5) -0.0099(5) -0.0069(5)
C9 0.0230(6) 0.0173(6) 0.0313(8) -0.0014(5) -0.0148(6) -0.0065(5)
C10 0.0178(6) 0.0265(7) 0.0322(8) -0.0037(6) -0.0119(6) -0.0050(5)
C11 0.0432(8) 0.0307(7) 0.0222(7) 0.0085(6) -0.0178(6) -0.0224(7)
N2 0.0263(6) 0.0135(5) 0.0188(5) -0.0013(4) -0.0112(5) -0.0054(4)
C12 0.0211(6) 0.0172(6) 0.0211(7) -0.0041(5) -0.0103(5) -0.0046(5)
C13 0.070(4) 0.0227(18) 0.037(2) 0.0037(17) -0.038(3) -0.019(2)
C14 0.0197(18) 0.060(3) 0.038(2) -0.021(2) -0.0057(16) -0.017(2)
C15 0.0245(18) 0.0187(18) 0.027(2) -0.0078(14) -0.0097(17) -0.0056(14)
C13B 0.035(2) 0.0231(14) 0.0301(18) -0.0049(12) -0.0218(16) -0.0043(14)
C14B 0.054(3) 0.048(2) 0.0414(19) 0.0059(18) -0.0257(18) -0.035(2)
C15B 0.0269(17) 0.043(2) 0.037(2) -0.0226(19) -0.0150(16) 0.0020(15)
C16 0.0135(5) 0.0129(5) 0.0187(6) -0.0033(4) -0.0039(5) -0.0047(4)
C17 0.0163(6) 0.0197(6) 0.0200(6) 0.0022(5) -0.0072(5) -0.0096(5)
C18 0.0172(6) 0.0192(6) 0.0266(7) 0.0006(5) -0.0077(5) -0.0073(5)
C19 0.0155(6) 0.0239(7) 0.0338(8) 0.0015(6) -0.0077(6) -0.0058(5)
C20 0.0193(6) 0.0298(7) 0.0384(8) 0.0076(6) -0.0144(6) -0.0143(6)
C21 0.0270(7) 0.0250(7) 0.0346(8) 0.0026(6) -0.0158(6) -0.0153(6)
C22 0.0198(6) 0.0210(6) 0.0271(7) -0.0022(5) -0.0091(5) -0.0077(5)
N3 0.0141(5) 0.0159(5) 0.0147(5) 0.0004(4) -0.0031(4) -0.0080(4)
C23 0.0170(6) 0.0170(6) 0.0161(6) 0.0015(5) -0.0023(5) -0.0090(5)
C24 0.0204(6) 0.0209(6) 0.0197(7) 0.0045(5) -0.0052(5) -0.0087(5)
C25 0.0306(7) 0.0255(7) 0.0248(7) 0.0034(5) -0.0059(6) -0.0192(6)
C26 0.0203(6) 0.0229(6) 0.0178(6) -0.0005(5) -0.0008(5) -0.0079(5)
N4 0.0140(5) 0.0160(5) 0.0149(5) -0.0003(4) -0.0054(4) -0.0062(4)
C27 0.0194(6) 0.0211(6) 0.0151(6) 0.0019(5) -0.0076(5) -0.0076(5)
C28 0.0272(7) 0.0360(8) 0.0179(7) 0.0070(6) -0.0087(6) -0.0169(6)
C29 0.0288(7) 0.0222(7) 0.0240(7) 0.0039(5) -0.0108(6) -0.0038(6)
C30 0.0329(8) 0.0308(7) 0.0222(7) -0.0002(6) -0.0156(6) -0.0125(6)
C31 0.0139(5) 0.0125(5) 0.0175(6) 0.0004(4) -0.0060(5) -0.0055(4)
C32 0.0170(6) 0.0143(5) 0.0160(6) -0.0002(4) -0.0059(5) -0.0082(5)
C33 0.0151(5) 0.0133(5) 0.0162(6) 0.0003(4) -0.0034(5) -0.0076(4)
C34 0.0143(5) 0.0144(5) 0.0164(6) 0.0026(4) -0.0046(5) -0.0067(4)
C35 0.0146(5) 0.0151(5) 0.0142(6) 0.0009(4) -0.0037(5) -0.0067(4)
C36 0.0138(6) 0.0161(6) 0.0242(7) 0.0005(5) -0.0072(5) -0.0062(5)
C37 0.0148(6) 0.0204(6) 0.0260(7) -0.0015(5) -0.0044(5) -0.0044(5)
C38 0.0183(6) 0.0233(6) 0.0317(8) -0.0003(6) -0.0136(6) -0.0061(5)
C39 0.0188(6) 0.0235(7) 0.0383(8) 0.0020(6) -0.0081(6) -0.0120(5)
C40 0.0185(6) 0.0161(6) 0.0187(6) -0.0030(5) -0.0036(5) -0.0056(5)
C41 0.0265(7) 0.0293(7) 0.0184(7) -0.0051(6) -0.0034(6) -0.0056(6)
C42 0.0295(7) 0.0196(6) 0.0339(8) -0.0090(6) -0.0058(6) -0.0099(6)
C43 0.0166(6) 0.0220(6) 0.0229(7) -0.0050(5) -0.0007(5) -0.0040(5)
C44 0.0170(6) 0.0176(6) 0.0186(6) 0.0021(5) -0.0061(5) -0.0019(5)
C45 0.0273(7) 0.0318(7) 0.0158(7) 0.0038(6) -0.0072(6) -0.0008(6)
C46 0.0205(6) 0.0243(7) 0.0262(7) -0.0005(5) -0.0124(6) -0.0028(5)
C47 0.0283(7) 0.0193(6) 0.0280(7) 0.0079(5) -0.0093(6) -0.0066(5)
C1A 0.035(3) 0.040(3) 0.049(3) -0.015(2) -0.018(2) -0.008(2)
C2A 0.0195(13) 0.0315(15) 0.0370(17) -0.0057(13) -0.0123(12) -0.0056(11)
C3A 0.029(2) 0.035(3) 0.034(2) 0.007(2) -0.0108(17) -0.017(2)
C4A 0.0209(15) 0.049(2) 0.0326(17) -0.0059(15) -0.0100(13) -0.0038(14)
C5A 0.039(4) 0.030(3) 0.053(3) -0.013(2) -0.028(2) 0.003(2)
C6A 0.065(2) 0.0358(17) 0.044(2) 0.0078(15) -0.0297(18) -0.0206(17)
C7A 0.033(3) 0.037(3) 0.0230(19) 0.0059(19) -0.0082(16) -0.016(2)
C1B 0.0239(14) 0.0288(14) 0.0319(16) -0.0021(12) -0.0094(12) -0.0101(11)
C2B 0.0199(18) 0.027(3) 0.020(2) 0.003(2) -0.0094(14) -0.0091(19)
C3B 0.0139(17) 0.027(3) 0.023(2) 0.001(2) -0.0026(13) -0.0056(17)
C4B 0.0140(19) 0.033(3) 0.026(2) 0.002(3) -0.0038(16) -0.005(2)
C5B 0.019(2) 0.023(3) 0.024(3) -0.004(3) -0.0066(19) -0.0004(19)
C6B 0.028(2) 0.027(3) 0.033(3) 0.006(2) -0.0143(19) -0.0128(18)
C7B 0.018(2) 0.026(3) 0.022(2) -0.001(2) -0.0041(19) -0.0072(17)

loop_
_atom_type_symbol
_atom_type_description
_atom_type_scat_dispersion_real
_atom_type_scat_dispersion_imag
_atom_type_scat_source
C C 0.0033 0.0016 'International Tables Vol C Tables 4.2.6.8 and 6.1.1.4'
H H 0.0000 0.0000 'International Tables Vol C Tables 4.2.6.8 and 6.1.1.4'
N N 0.0061 0.0033 'International Tables Vol C Tables 4.2.6.8 and 6.1.1.4'
Al Al 0.0645 0.0514 'International Tables Vol C Tables 4.2.6.8 and 6.1.1.4'
Si Si 0.0817 0.0704 'International Tables Vol C Tables 4.2.6.8 and 6.1.1.4'
Cl Cl 0.1484 0.1585 'International Tables Vol C Tables 4.2.6.8 and 6.1.1.4'

loop_
_geom_angle_atom_site_label_1
_geom_angle_atom_site_label_2
_geom_angle_atom_site_label_3
_geom_angle
_geom_angle_site_symmetry_1
_geom_angle_site_symmetry_3
_geom_angle_publ_flag
N1 Si1 N2 69.50(5) . . ?
N1 Si1 C1 34.84(5) . . ?
N2 Si1 C1 35.12(4) . . ?
N1 Si1 Si2 106.11(4) . . ?
N2 Si1 Si2 106.24(4) . . ?
C1 Si1 Si2 114.11(4) . . ?
N3 Si2 N4 71.08(5) . . ?
N3 Si2 C16 35.40(5) . . ?
N4 Si2 C16 35.81(4) . . ?
N3 Si2 Si1 118.96(4) . . ?
N4 Si2 Si1 106.45(4) . . ?
C16 Si2 Si1 120.49(4) . . ?
N3 Si2 Al2 104.57(4) . . ?
N4 Si2 Al2 109.87(4) . . ?
C16 Si2 Al2 108.93(4) . . ?
Si1 Si2 Al2 130.15(3) . . ?
C31 Al2 Cl2 114.51(4) . . ?
C31 Al2 Cl1 111.10(4) . . ?
Cl2 Al2 Cl1 105.70(3) . . ?
C31 Al2 Si2 121.55(4) . . ?
Cl2 Al2 Si2 99.49(3) . . ?
Cl1 Al2 Si2 102.66(3) . . ?
N1 C1 N2 105.09(10) . . ?
N1 C1 C2 128.44(11) . . ?
N2 C1 C2 126.42(11) . . ?
N1 C1 Si1 52.93(6) . . ?
N2 C1 Si1 53.04(6) . . ?
C2 C1 Si1 169.87(9) . . ?
C3 C2 C7 119.64(12) . . ?
C3 C2 C1 120.82(11) . . ?
C7 C2 C1 119.52(11) . . ?
C2 C3 C4 119.97(13) . . ?
C5 C4 C3 120.06(13) . . ?
C4 C5 C6 120.23(13) . . ?
C5 C6 C7 120.10(13) . . ?
C6 C7 C2 119.99(13) . . ?
C1 N1 C8 131.28(10) . . ?
C1 N1 Si1 92.23(8) . . ?
C8 N1 Si1 134.67(8) . . ?
N1 C8 C9 105.55(10) . . ?
N1 C8 C11 111.90(10) . . ?
C9 C8 C11 109.68(11) . . ?
N1 C8 C10 110.43(10) . . ?
C9 C8 C10 108.86(11) . . ?
C11 C8 C10 110.28(11) . . ?
C1 N2 C12 130.46(10) . . ?
C1 N2 Si1 91.84(8) . . ?
C12 N2 Si1 133.25(9) . . ?
C14 C12 N2 106.09(18) . . ?
N2 C12 C15B 110.90(18) . . ?
C14 C12 C15 112.5(3) . . ?
N2 C12 C15 114.32(19) . . ?
N2 C12 C13B 106.65(14) . . ?
C15B C12 C13B 110.2(2) . . ?
C14 C12 C13 112.0(3) . . ?
N2 C12 C13 103.55(16) . . ?
C15 C12 C13 108.1(2) . . ?
N2 C12 C14B 113.73(17) . . ?
C15B C12 C14B 108.6(2) . . ?
C13B C12 C14B 106.7(2) . . ?
N3 C16 N4 105.86(10) . . ?
N3 C16 C17 125.14(11) . . ?
N4 C16 C17 129.00(11) . . ?
N3 C16 Si2 52.57(6) . . ?
N4 C16 Si2 53.55(6) . . ?
C17 C16 Si2 174.63(9) . . ?
C22 C17 C18 119.99(12) . . ?
C22 C17 C16 120.60(11) . . ?
C18 C17 C16 119.16(11) . . ?
C19 C18 C17 119.75(12) . . ?
C20 C19 C18 119.95(13) . . ?
C21 C20 C19 120.21(12) . . ?
C20 C21 C22 120.21(13) . . ?
C21 C22 C17 119.88(13) . . ?
C16 N3 C23 132.48(10) . . ?
C16 N3 Si2 92.03(8) . . ?
C23 N3 Si2 135.48(8) . . ?
N3 C23 C25 111.80(11) . . ?
N3 C23 C24 104.61(10) . . ?
C25 C23 C24 108.68(11) . . ?
N3 C23 C26 111.19(10) . . ?
C25 C23 C26 110.38(11) . . ?
C24 C23 C26 110.01(11) . . ?
C16 N4 C27 130.25(10) . . ?
C16 N4 Si2 90.64(8) . . ?
C27 N4 Si2 135.96(8) . . ?
N4 C27 C29 110.47(11) . . ?
N4 C27 C28 105.29(10) . . ?
C29 C27 C28 109.79(11) . . ?
N4 C27 C30 112.10(10) . . ?
C29 C27 C30 109.73(11) . . ?
C28 C27 C30 109.36(11) . . ?
C35 C31 C32 101.90(10) . . ?
C35 C31 C36 116.62(10) . . ?
C32 C31 C36 118.54(10) . . ?
C35 C31 Al2 103.59(8) . . ?
C32 C31 Al2 91.84(8) . . ?
C36 C31 Al2 120.24(8) . . ?
C33 C32 C31 111.79(11) . . ?
C32 C33 C34 107.19(11) . . ?
C32 C33 C40 120.25(11) . . ?
C34 C33 C40 132.56(11) . . ?
C35 C34 C33 106.52(11) . . ?
C35 C34 C44 121.07(11) . . ?
C33 C34 C44 132.39(11) . . ?
C34 C35 C31 112.36(11) . . ?
C38 C36 C37 109.33(10) . . ?
C38 C36 C39 108.24(11) . . ?
C37 C36 C39 108.56(11) . . ?
C38 C36 C31 111.73(11) . . ?
C37 C36 C31 111.14(10) . . ?
C39 C36 C31 107.74(10) . . ?
C43 C40 C42 109.96(11) . . ?
C43 C40 C33 113.83(10) . . ?
C42 C40 C33 109.42(10) . . ?
C43 C40 C41 105.73(11) . . ?
C42 C40 C41 107.48(11) . . ?
C33 C40 C41 110.19(10) . . ?
C34 C44 C47 112.62(11) . . ?
C34 C44 C46 112.49(11) . . ?
C47 C44 C46 109.81(11) . . ?
C34 C44 C45 109.59(10) . . ?
C47 C44 C45 105.50(12) . . ?
C46 C44 C45 106.41(11) . . ?
C3A C2A C7A 118.1(5) . . ?
C3A C2A C1A 121.6(5) . . ?
C7A C2A C1A 120.3(5) . . ?
C2A C3A C4A 122.5(5) . . ?
C3A C4A C5A 119.3(5) . . ?
C6A C5A C4A 118.9(6) . . ?
C5A C6A C7A 121.2(5) . . ?
C2A C7A C6A 119.9(5) . . ?
C3B C2B C7B 117.5(5) . . ?
C3B C2B C1B 121.3(4) . . ?
C7B C2B C1B 121.1(5) . . ?
C4B C3B C2B 121.6(5) . . ?
C5B C4B C3B 120.4(5) . . ?
C4B C5B C6B 118.9(5) . . ?
C5B C6B C7B 120.2(4) . . ?
C2B C7B C6B 121.4(5) . . ?

loop_
_geom_bond_atom_site_label_1
_geom_bond_atom_site_label_2
_geom_bond_distance
_geom_bond_site_symmetry_2
_geom_bond_publ_flag
Cl1 Al2 2.2005(7) . ?
Cl2 Al2 2.1745(7) . ?
Si1 N1 1.8667(12) . ?
Si1 N2 1.8691(11) . ?
Si1 C1 2.3379(14) . ?
Si1 Si2 2.4245(10) . ?
Si2 N3 1.8295(11) . ?
Si2 N4 1.8522(11) . ?
Si2 C16 2.3026(13) . ?
Si2 Al2 2.5413(9) . ?
Al2 C31 2.0613(13) . ?
C1 N1 1.3367(15) . ?
C1 N2 1.3456(16) . ?
C1 C2 1.4922(17) . ?
C2 C3 1.3906(18) . ?
C2 C7 1.3943(18) . ?
C3 C4 1.3942(18) . ?
C4 C5 1.382(2) . ?
C5 C6 1.384(2) . ?
C6 C7 1.3902(19) . ?
N1 C8 1.4799(15) . ?
C8 C9 1.5259(17) . ?
C8 C11 1.5274(18) . ?
C8 C10 1.5327(18) . ?
N2 C12 1.4799(16) . ?
C12 C14 1.476(4) . ?
C12 C15B 1.513(4) . ?
C12 C15 1.518(4) . ?
C12 C13B 1.523(3) . ?
C12 C13 1.542(4) . ?
C12 C14B 1.563(3) . ?
C16 N3 1.3348(16) . ?
C16 N4 1.3474(16) . ?
C16 C17 1.4902(16) . ?
C17 C22 1.3936(18) . ?
C17 C18 1.3936(18) . ?
C18 C19 1.3918(18) . ?
C19 C20 1.389(2) . ?
C20 C21 1.385(2) . ?
C21 C22 1.3855(18) . ?
N3 C23 1.4830(16) . ?
C23 C25 1.5259(17) . ?
C23 C24 1.5271(18) . ?
C23 C26 1.5300(18) . ?
N4 C27 1.4851(16) . ?
C27 C29 1.5251(18) . ?
C27 C28 1.5272(18) . ?
C27 C30 1.5310(18) . ?
C31 C35 1.4643(17) . ?
C31 C32 1.4670(17) . ?
C31 C36 1.5547(16) . ?
C32 C33 1.3701(17) . ?
C33 C34 1.4806(17) . ?
C33 C40 1.5363(18) . ?
C34 C35 1.3708(17) . ?
C34 C44 1.5385(17) . ?
C36 C38 1.5320(18) . ?
C36 C37 1.5329(18) . ?
C36 C39 1.5408(18) . ?
C40 C43 1.5327(18) . ?
C40 C42 1.5352(18) . ?
C40 C41 1.5403(19) . ?
C44 C47 1.5397(18) . ?
C44 C46 1.5424(19) . ?
C44 C45 1.5425(19) . ?
C1A C2A 1.494(8) . ?
C2A C3A 1.371(7) . ?
C2A C7A 1.391(6) . ?
C3A C4A 1.378(7) . ?
C4A C5A 1.394(8) . ?
C5A C6A 1.373(9) . ?
C6A C7A 1.393(7) . ?
C1B C2B 1.506(7) . ?
C2B C3B 1.385(7) . ?
C2B C7B 1.387(5) . ?
C3B C4B 1.383(7) . ?
C4B C5B 1.382(5) . ?
C5B C6B 1.386(7) . ?
C6B C7B 1.389(7) . ?
